data_3000478
loop_
_publ_author_name
'Alexander Missyul'

_publ_section_title
;
 ?
;
_journal_name_full 'To be published in Solids'
_chemical_formula_sum 'C6 Al Li3 O13'
_space_group_name_Hall '-P 2ab 2c'
_space_group_name_H-M_alt 'P c n n'
_cell_angle_alpha 90.0
_cell_angle_beta 90.0
_cell_angle_gamma 90.0
_cell_length_a 11.33166(16)
_cell_length_b 12.70965(19)
_cell_length_c 8.02928(15)
_cell_volume 1156.39(3)
_diffrn_radiation_probe x-ray
_diffrn_radiation_wavelength 0.9525
_refine_ls_goodness_of_fit_all 2.73
_refine_ls_R_Fsqd_factor 0.04109
_cod_database_code 3000478
_cod_hold_until_date 2024-06-19

loop_
_atom_site_label
_atom_site_fract_x
_atom_site_fract_y
_atom_site_fract_z
? ? ? ?
